data_4131538
loop_
_publ_author_name
'Wang, Sunewang R.'
'Arrowsmith, Merle'
'Braunschweig, Holger'
'Dewhurst, Rian D.'
'D\"omling, Michael'
'Mattock, James D.'
'Pranckevicius, Conor'
'Vargas, Alfredo'

_publ_section_title
;
 Monomeric 16-Electron \p-Diborene Complexes of Zn(II) and Cd(II).
;
_journal_issue 31
_journal_name_full 'Journal of the American Chemical Society'
_journal_page_first 10661
_journal_page_last 10664
_journal_paper_doi 10.1021/jacs.7b06644
_journal_volume 139
_journal_year 2017
_chemical_formula_moiety 'C18 H22 B2 Cl2 N4 S2 Zn, C H2 Cl2'
_chemical_formula_sum 'C19 H24 B2 Cl4 N4 S2 Zn'
_chemical_formula_weight 601.33
_space_group_crystal_system orthorhombic
_space_group_IT_number 19
_space_group_name_Hall 'P 2ac 2ab'
_space_group_name_H-M_alt 'P 21 21 21'
_atom_sites_solution_hydrogens geom
_audit_creation_method SHELXL-2014/7
_cell_angle_alpha 90
_cell_angle_beta 90
_cell_angle_gamma 90
_cell_formula_units_Z 4
_cell_length_a 9.5859(9)
_cell_length_b 12.2845(10)
_cell_length_c 24.092(3)
_cell_measurement_reflns_used 9492
_cell_measurement_temperature 100(2)
_cell_measurement_theta_max 23.95
_cell_measurement_theta_min 2.29
_cell_volume 2837.0(5)
_computing_cell_refinement 'Saint+ ver. 7.68A (Bruker AXS)'
_computing_data_collection 'APEX2 ver. 2014.9 (Bruker AXS)'
_computing_data_reduction 'Saint+ ver. 7.68A (Bruker AXS)'
_computing_molecular_graphics 'ShelXLe (Huebschle et all, 2011)'
_computing_publication_material 'SHELXL-2014/6 (Sheldrick, 2014) '
_computing_structure_refinement 'SHELXL-2014/7 (Sheldrick, 2014)'
_computing_structure_solution 'SHELXT 2014/4 (Sheldrick, 2014)'
_diffrn_ambient_temperature 100(2)
_diffrn_measured_fraction_theta_full 0.996
_diffrn_measured_fraction_theta_max 0.997
_diffrn_measurement_device_type 'Photon Quest'
_diffrn_measurement_method '\f and \w scans'
_diffrn_radiation_type MoK\a
_diffrn_radiation_wavelength 0.71073
_diffrn_reflns_av_R_equivalents 0.0774
_diffrn_reflns_av_unetI/netI 0.0551
_diffrn_reflns_Laue_measured_fraction_full 0.996
_diffrn_reflns_Laue_measured_fraction_max 0.997
_diffrn_reflns_limit_h_max 12
_diffrn_reflns_limit_h_min -12
_diffrn_reflns_limit_k_max 15
_diffrn_reflns_limit_k_min -14
_diffrn_reflns_limit_l_max 30
_diffrn_reflns_limit_l_min -27
_diffrn_reflns_number 43110
_diffrn_reflns_point_group_measured_fraction_full 0.998
_diffrn_reflns_point_group_measured_fraction_max 0.998
_diffrn_reflns_theta_full 26.000
_diffrn_reflns_theta_max 27.101
_diffrn_reflns_theta_min 2.825
_diffrn_source 'rotating-anode X-ray tube or sealed X-ray tube'
_exptl_absorpt_coefficient_mu 1.404
_exptl_absorpt_correction_T_max 0.7455
_exptl_absorpt_correction_T_min 0.6157
_exptl_absorpt_correction_type multi-scan
_exptl_absorpt_process_details 'Sadabs 2014/4 (Bruker 2014)'
_exptl_crystal_colour yellow
_exptl_crystal_density_diffrn 1.408
_exptl_crystal_description block
_exptl_crystal_F_000 1224
_exptl_crystal_size_max 0.258
_exptl_crystal_size_mid 0.252
_exptl_crystal_size_min 0.206
_refine_diff_density_max 0.712
_refine_diff_density_min -0.368
_refine_diff_density_rms 0.087
_refine_ls_abs_structure_details
;
 Flack x determined using 1989 quotients [(I+)-(I-)]/[(I+)+(I-)]
 (Parsons, Flack and Wagner, Acta Cryst. B69 (2013) 249-259).
;
_refine_ls_abs_structure_Flack 0.021(7)
_refine_ls_extinction_method none
_refine_ls_goodness_of_fit_ref 1.064
_refine_ls_hydrogen_treatment constr
_refine_ls_matrix_type full
_refine_ls_number_parameters 480
_refine_ls_number_reflns 6249
_refine_ls_number_restraints 496
_refine_ls_restrained_S_all 1.045
_refine_ls_R_factor_all 0.0593
_refine_ls_R_factor_gt 0.0447
_refine_ls_shift/su_max 0.002
_refine_ls_shift/su_mean 0.000
_refine_ls_structure_factor_coef Fsqd
_refine_ls_weighting_details 'w=1/[\s^2^(Fo^2^)+(0.0569P)^2^+2.0740P] where P=(Fo^2^+2Fc^2^)/3'
_refine_ls_weighting_scheme calc
_refine_ls_wR_factor_gt 0.1049
_refine_ls_wR_factor_ref 0.1112
_reflns_Friedel_coverage 0.775
_reflns_Friedel_fraction_full 1.000
_reflns_Friedel_fraction_max 1.000
_reflns_number_gt 5343
_reflns_number_total 6249
_reflns_threshold_expression 'I > 2\s(I)'
_cod_data_source_file ja7b06644_si_005.cif
_cod_data_source_block final_a
_cod_database_code 4131538
_shelx_shelxl_version_number 2014/7
_shelx_space_group_comment
;
The symmetry employed for this shelxl refinement is uniquely defined
by the following loop, which should always be used as a source of
symmetry information in preference to the above space-group names.
They are only intended as comments.
;
_shelx_estimated_absorpt_t_min 0.713
_shelx_estimated_absorpt_t_max 0.761
_exptl_absorpt_special_details
;The crystal was immersed in a film of perfluoropolyether oil, 
mounted on a a glass fiber and transferred to stream of cold nitrogen.
;

loop_
_space_group_symop_operation_xyz
'x, y, z'
'-x+1/2, -y, z+1/2'
'-x, y+1/2, -z+1/2'
'x+1/2, -y+1/2, -z'

loop_
_atom_site_label
_atom_site_type_symbol
_atom_site_fract_x
_atom_site_fract_y
_atom_site_fract_z
_atom_site_U_iso_or_equiv
_atom_site_adp_type
_atom_site_occupancy
_atom_site_site_symmetry_order
_atom_site_calc_flag
_atom_site_refinement_flags_posn
_atom_site_refinement_flags_adp
_atom_site_refinement_flags_occupancy
_atom_site_disorder_assembly
_atom_site_disorder_group
Zn1 Zn 0.37465(6) 0.55979(5) 0.41257(2) 0.01691(15) Uani 1 1 d . . . . .
Cl1 Cl 0.20594(15) 0.50144(15) 0.47011(6) 0.0367(4) Uani 1 1 d . . . . .
Cl2 Cl 0.27403(16) 0.67963(13) 0.35582(6) 0.0323(4) Uani 1 1 d . . . . .
C19A C 0.270(2) 0.5344(18) 0.2282(7) 0.059(3) Uani 0.495(4) 1 d . U P A 1
H19A H 0.2729 0.6018 0.2507 0.071 Uiso 0.495(4) 1 calc R U P A 1
H19B H 0.3440 0.4853 0.2418 0.071 Uiso 0.495(4) 1 calc R U P A 1
Cl3A Cl 0.3034(16) 0.5674(16) 0.1589(4) 0.0493(19) Uani 0.495(4) 1 d . U P A 1
Cl4A Cl 0.1062(6) 0.4708(6) 0.2377(2) 0.0609(16) Uani 0.495(4) 1 d . U P A 1
C19B C 0.269(6) 0.479(5) 0.2280(19) 0.060(4) Uani 0.192(4) 1 d . U P A -1
H19C H 0.3482 0.4269 0.2264 0.072 Uiso 0.192(4) 1 calc R U P A -1
H19D H 0.2794 0.5210 0.2628 0.072 Uiso 0.192(4) 1 calc R U P A -1
Cl3B Cl 0.287(4) 0.572(4) 0.1706(11) 0.052(4) Uani 0.192(4) 1 d . U P A -1
Cl4B Cl 0.124(2) 0.4080(15) 0.2322(6) 0.071(4) Uani 0.192(4) 1 d . U P A -1
C20A C -0.072(4) 0.228(5) 0.2725(13) 0.034(2) Uani 0.133(3) 1 d D U P B 1
H20A H -0.1548 0.1804 0.2671 0.041 Uiso 0.133(3) 1 calc R U P B 1
H20B H -0.0843 0.2897 0.2466 0.041 Uiso 0.133(3) 1 calc R U P B 1
Cl5A Cl 0.0400(16) 0.1694(15) 0.2527(6) 0.037(2) Uani 0.133(3) 1 d D U P B 1
Cl6A Cl -0.0870(13) 0.2717(14) 0.3252(7) 0.034(2) Uani 0.133(3) 1 d D U P B 1
C20B C -0.041(3) 0.192(4) 0.264(2) 0.034(2) Uani 0.122(3) 1 d D U P B -1
H20D H -0.0924 0.2073 0.2288 0.041 Uiso 0.122(3) 1 calc R U P B -1
H20C H -0.0855 0.1270 0.2803 0.041 Uiso 0.122(3) 1 calc R U P B -1
Cl5B Cl 0.0931(16) 0.1609(15) 0.2482(7) 0.037(2) Uani 0.122(3) 1 d D U P B -1
Cl6B Cl -0.0682(13) 0.2774(12) 0.2989(6) 0.031(2) Uani 0.122(3) 1 d D U P B -1
C20C C -0.071(13) 0.225(3) 0.2864(18) 0.034(2) Uani 0.058(3) 1 d D U P C -2
H20E H -0.1387 0.2626 0.2621 0.041 Uiso 0.058(3) 1 calc R U P C -2
H20F H 0.0176 0.2663 0.2837 0.041 Uiso 0.058(3) 1 calc R U P C -2
Cl5C Cl -0.046(3) 0.124(3) 0.2623(10) 0.037(3) Uani 0.058(3) 1 d D U P C -2
Cl6C Cl -0.118(3) 0.239(3) 0.3405(10) 0.030(3) Uani 0.058(3) 1 d D U P C -2
N1 N 0.6777(5) 0.7412(4) 0.4268(2) 0.0317(12) Uani 1 1 d . . . . .
N2 N 0.8321(5) 0.6263(4) 0.3982(2) 0.0334(13) Uani 1 1 d . . . . .
N3 N 0.3794(5) 0.2753(4) 0.39249(18) 0.0203(9) Uani 1 1 d . . . . .
N4 N 0.5733(5) 0.2531(4) 0.43528(18) 0.0200(10) Uani 1 1 d . . . . .
C1 C 0.6991(6) 0.6339(5) 0.4178(2) 0.0252(12) Uani 1 1 d . . . . .
C2 C 0.5483(7) 0.7888(5) 0.4469(3) 0.0394(17) Uani 1 1 d . . . . .
H2A H 0.5690 0.8555 0.4676 0.059 Uiso 1 1 calc R U . . .
H2B H 0.5010 0.7368 0.4714 0.059 Uiso 1 1 calc R U . . .
H2C H 0.4878 0.8061 0.4154 0.059 Uiso 1 1 calc R U . . .
C3 C 0.7973(7) 0.8007(6) 0.4121(4) 0.052(2) Uani 1 1 d . . . . .
H3 H 0.8090 0.8774 0.4139 0.062 Uiso 1 1 calc R U . . .
C4 C 0.8919(8) 0.7275(6) 0.3948(3) 0.051(2) Uani 1 1 d . . . . .
H4 H 0.9838 0.7430 0.3825 0.061 Uiso 1 1 calc R U . . .
C5 C 0.9022(6) 0.5249(6) 0.3831(3) 0.0420(17) Uani 1 1 d . . . . .
H5A H 0.9042 0.4761 0.4153 0.063 Uiso 1 1 calc R U . . .
H5B H 0.9979 0.5408 0.3713 0.063 Uiso 1 1 calc R U . . .
H5C H 0.8516 0.4898 0.3526 0.063 Uiso 1 1 calc R U . . .
B1 B 0.6057(6) 0.5312(5) 0.4351(2) 0.0186(12) Uani 1 1 d . U . . .
C6 C 0.5993(5) 0.5197(5) 0.5005(2) 0.0207(11) Uani 1 1 d . U . . .
C7A C 0.522(2) 0.4554(13) 0.5335(9) 0.024(3) Uani 0.627(8) 1 d . U P D 1
H7A H 0.4545 0.4047 0.5204 0.029 Uiso 0.627(8) 1 calc R U P D 1
C8A C 0.5581(17) 0.4756(15) 0.5983(7) 0.028(3) Uani 0.627(8) 1 d . U P D 1
H8A H 0.5220 0.4368 0.6292 0.034 Uiso 0.627(8) 1 calc R U P D 1
C9A C 0.6487(14) 0.5576(14) 0.5993(8) 0.026(3) Uani 0.627(8) 1 d . U P D 1
H9A H 0.6829 0.5863 0.6333 0.031 Uiso 0.627(8) 1 calc R U P D 1
S1A S 0.6964(5) 0.6046(4) 0.5418(2) 0.0277(10) Uani 0.627(8) 1 d . U P D 1
C7B C 0.667(3) 0.584(3) 0.5411(16) 0.024(4) Uani 0.373(8) 1 d . U P D -1
H7B H 0.7285 0.6427 0.5343 0.029 Uiso 0.373(8) 1 calc R U P D -1
C8B C 0.619(3) 0.536(3) 0.6032(14) 0.022(4) Uani 0.373(8) 1 d . U P D -1
H8B H 0.6457 0.5611 0.6390 0.026 Uiso 0.373(8) 1 calc R U P D -1
C9B C 0.533(3) 0.456(2) 0.5901(12) 0.023(3) Uani 0.373(8) 1 d . U P D -1
H9B H 0.4839 0.4214 0.6194 0.028 Uiso 0.373(8) 1 calc R U P D -1
S1B S 0.5120(10) 0.4196(7) 0.5383(3) 0.0299(18) Uani 0.373(8) 1 d . U P D -1
B2 B 0.5543(6) 0.4462(5) 0.3882(2) 0.0166(11) Uani 1 1 d . U . . .
C15 C 0.5722(6) 0.4591(5) 0.3239(2) 0.0242(12) Uani 1 1 d . U . . .
C16A C 0.576(3) 0.3787(18) 0.2837(11) 0.035(4) Uani 0.553(8) 1 d . U P E 1
H16A H 0.5703 0.3031 0.2917 0.042 Uiso 0.553(8) 1 calc R U P E 1
C17A C 0.6016(19) 0.5343(16) 0.2323(8) 0.047(3) Uani 0.553(8) 1 d . U P E 1
H17A H 0.6032 0.5815 0.2010 0.056 Uiso 0.553(8) 1 calc R U P E 1
C18A C 0.591(2) 0.424(2) 0.2248(11) 0.043(3) Uani 0.553(8) 1 d . U P E 1
H18A H 0.5926 0.3852 0.1908 0.052 Uiso 0.553(8) 1 calc R U P E 1
S2A S 0.6108(7) 0.5816(4) 0.2911(3) 0.0383(13) Uani 0.553(8) 1 d . U P E 1
C16B C 0.589(4) 0.555(3) 0.2938(15) 0.039(4) Uani 0.447(8) 1 d . U P E -1
H16B H 0.5721 0.6271 0.3064 0.047 Uiso 0.447(8) 1 calc R U P E -1
C17B C 0.621(3) 0.408(3) 0.2289(14) 0.039(3) Uani 0.447(8) 1 d . U P E -1
H17B H 0.6309 0.3687 0.1952 0.047 Uiso 0.447(8) 1 calc R U P E -1
C18B C 0.645(2) 0.516(2) 0.2286(10) 0.041(3) Uani 0.447(8) 1 d . U P E -1
H18B H 0.6828 0.5598 0.1999 0.049 Uiso 0.447(8) 1 calc R U P E -1
S2B S 0.5787(11) 0.3474(5) 0.2796(4) 0.0367(16) Uani 0.447(8) 1 d . U P E -1
C10 C 0.5011(5) 0.3263(4) 0.4050(2) 0.0151(10) Uani 1 1 d . . . . .
C11 C 0.2642(6) 0.3201(6) 0.3596(3) 0.0345(15) Uani 1 1 d . . . . .
H11A H 0.2371 0.2677 0.3309 0.052 Uiso 1 1 calc R U . . .
H11B H 0.2941 0.3882 0.3420 0.052 Uiso 1 1 calc R U . . .
H11C H 0.1843 0.3345 0.3839 0.052 Uiso 1 1 calc R U . . .
C12 C 0.3776(6) 0.1729(4) 0.4147(2) 0.0259(11) Uani 1 1 d . . . . .
H12 H 0.3042 0.1213 0.4115 0.031 Uiso 1 1 calc R U . . .
C13 C 0.4978(6) 0.1586(5) 0.4418(2) 0.0259(13) Uani 1 1 d . . . . .
H13 H 0.5257 0.0955 0.4618 0.031 Uiso 1 1 calc R U . . .
C14 C 0.7162(6) 0.2664(5) 0.4547(3) 0.0297(14) Uani 1 1 d . . . . .
H14A H 0.7323 0.2187 0.4866 0.045 Uiso 1 1 calc R U . . .
H14B H 0.7313 0.3423 0.4656 0.045 Uiso 1 1 calc R U . . .
H14C H 0.7810 0.2472 0.4248 0.045 Uiso 1 1 calc R U . . .

loop_
_atom_site_aniso_label
_atom_site_aniso_U_11
_atom_site_aniso_U_22
_atom_site_aniso_U_33
_atom_site_aniso_U_23
_atom_site_aniso_U_13
_atom_site_aniso_U_12
Zn1 0.0168(3) 0.0140(3) 0.0199(3) 0.0010(3) 0.0030(2) 0.0013(3)
Cl1 0.0236(7) 0.0471(10) 0.0395(8) 0.0175(7) 0.0138(6) 0.0064(7)
Cl2 0.0328(8) 0.0306(9) 0.0334(7) 0.0118(6) -0.0046(6) 0.0056(7)
C19A 0.061(6) 0.090(7) 0.026(5) 0.014(7) -0.007(5) -0.024(7)
Cl3A 0.059(4) 0.067(3) 0.022(4) 0.015(4) -0.004(3) -0.024(3)
Cl4A 0.054(3) 0.097(4) 0.031(2) 0.023(3) -0.0049(18) -0.015(3)
C19B 0.066(7) 0.091(9) 0.025(7) 0.023(8) -0.010(7) -0.019(8)
Cl3B 0.052(7) 0.079(7) 0.024(8) 0.019(8) -0.007(7) -0.026(6)
Cl4B 0.088(7) 0.099(9) 0.026(5) 0.023(7) -0.028(5) -0.012(9)
C20A 0.016(5) 0.060(5) 0.026(4) -0.015(4) -0.006(5) 0.019(4)
Cl5A 0.016(5) 0.065(5) 0.030(4) -0.016(4) -0.006(5) 0.019(4)
Cl6A 0.016(4) 0.057(5) 0.029(5) -0.019(4) -0.009(5) 0.020(4)
C20B 0.017(5) 0.059(5) 0.026(4) -0.016(4) -0.007(5) 0.019(4)
Cl5B 0.021(5) 0.063(5) 0.029(4) -0.018(4) -0.002(5) 0.020(5)
Cl6B 0.015(4) 0.053(5) 0.025(4) -0.012(4) -0.012(4) 0.017(4)
C20C 0.016(5) 0.060(5) 0.026(4) -0.015(4) -0.006(5) 0.019(4)
Cl5C 0.019(5) 0.064(5) 0.027(4) -0.015(4) -0.006(5) 0.018(5)
Cl6C 0.014(5) 0.055(6) 0.021(5) -0.014(5) -0.007(5) 0.020(5)
N1 0.025(2) 0.014(3) 0.056(3) -0.007(2) 0.008(2) -0.011(2)
N2 0.016(2) 0.029(3) 0.055(3) -0.006(2) 0.011(2) -0.005(2)
N3 0.018(2) 0.017(2) 0.026(2) -0.0082(17) -0.003(2) -0.001(2)
N4 0.022(2) 0.017(3) 0.021(2) 0.0025(18) -0.0024(18) -0.0028(19)
C1 0.022(3) 0.018(3) 0.036(3) -0.003(2) 0.007(2) -0.007(2)
C2 0.027(3) 0.016(4) 0.075(5) -0.015(3) 0.003(3) -0.001(3)
C3 0.039(4) 0.027(4) 0.090(6) -0.008(4) 0.009(4) -0.026(3)
C4 0.031(4) 0.043(4) 0.079(5) -0.008(4) 0.019(4) -0.023(4)
C5 0.022(3) 0.041(4) 0.062(4) -0.012(3) 0.013(3) -0.002(3)
B1 0.011(3) 0.017(3) 0.028(3) -0.003(2) 0.002(2) -0.003(2)
C6 0.012(2) 0.024(3) 0.027(2) -0.009(2) -0.0010(19) 0.001(2)
C7A 0.021(5) 0.022(7) 0.029(5) -0.009(5) -0.004(4) -0.002(5)
C8A 0.021(6) 0.034(6) 0.030(5) -0.014(4) 0.000(4) 0.004(5)
C9A 0.021(6) 0.025(6) 0.030(4) -0.014(5) -0.015(4) 0.015(5)
S1A 0.027(2) 0.022(2) 0.0339(14) -0.0094(13) -0.0144(14) 0.0008(13)
C7B 0.019(7) 0.022(7) 0.032(6) -0.010(6) -0.011(6) 0.009(6)
C8B 0.017(7) 0.023(7) 0.026(5) -0.007(6) -0.009(6) 0.005(6)
C9B 0.015(6) 0.027(7) 0.026(6) -0.010(6) -0.007(5) 0.004(6)
S1B 0.022(2) 0.047(5) 0.021(2) 0.003(3) -0.0011(17) -0.013(3)
B2 0.015(2) 0.011(3) 0.024(2) 0.002(2) 0.001(2) 0.005(2)
C15 0.028(3) 0.021(3) 0.024(2) 0.000(2) 0.007(2) 0.002(2)
C16A 0.050(6) 0.027(8) 0.029(6) -0.001(6) 0.011(5) 0.015(7)
C17A 0.068(7) 0.036(6) 0.036(5) 0.004(5) 0.018(6) 0.013(6)
C18A 0.064(7) 0.037(7) 0.028(5) -0.008(5) 0.011(5) 0.014(6)
S2A 0.059(3) 0.029(3) 0.0269(16) 0.0077(17) 0.0179(18) 0.002(2)
C16B 0.059(7) 0.034(8) 0.025(6) 0.003(6) 0.021(6) 0.003(7)
C17B 0.052(7) 0.035(7) 0.030(5) -0.005(5) 0.016(6) 0.018(6)
C18B 0.056(7) 0.038(7) 0.029(5) 0.003(5) 0.024(6) 0.015(6)
S2B 0.054(3) 0.028(4) 0.028(2) -0.011(2) 0.0070(18) 0.002(3)
C10 0.013(2) 0.015(3) 0.017(2) -0.0027(19) 0.0005(19) -0.001(2)
C11 0.020(3) 0.032(4) 0.051(4) -0.006(3) -0.015(3) 0.002(3)
C12 0.024(3) 0.016(3) 0.038(3) -0.006(2) 0.004(3) -0.006(2)
C13 0.031(3) 0.016(3) 0.032(3) 0.004(2) 0.004(2) -0.002(3)
C14 0.026(3) 0.028(3) 0.035(3) 0.003(3) -0.016(3) 0.002(3)

loop_
_atom_type_symbol
_atom_type_description
_atom_type_scat_dispersion_real
_atom_type_scat_dispersion_imag
_atom_type_scat_source
C C 0.0033 0.0016 'International Tables Vol C Tables 4.2.6.8 and 6.1.1.4'
H H 0.0000 0.0000 'International Tables Vol C Tables 4.2.6.8 and 6.1.1.4'
B B 0.0013 0.0007 'International Tables Vol C Tables 4.2.6.8 and 6.1.1.4'
Cl Cl 0.1484 0.1585 'International Tables Vol C Tables 4.2.6.8 and 6.1.1.4'
N N 0.0061 0.0033 'International Tables Vol C Tables 4.2.6.8 and 6.1.1.4'
S S 0.1246 0.1234 'International Tables Vol C Tables 4.2.6.8 and 6.1.1.4'
Zn Zn 0.2839 1.4301 'International Tables Vol C Tables 4.2.6.8 and 6.1.1.4'

loop_
_geom_angle_atom_site_label_1
_geom_angle_atom_site_label_2
_geom_angle_atom_site_label_3
_geom_angle
Cl2 Zn1 Cl1 106.12(6)
Cl2 Zn1 B2 124.75(15)
Cl1 Zn1 B2 120.29(16)
Cl2 Zn1 B1 131.30(16)
Cl1 Zn1 B1 119.84(15)
B2 Zn1 B1 41.1(2)
C19B C19A Cl3B 108(5)
C19B C19A Cl3A 103(5)
Cl3B C19A Cl3A 6(2)
C19B C19A Cl4A 63(6)
Cl3B C19A Cl4A 111(2)
Cl3A C19A Cl4A 113.0(11)
C19B C19A Cl4B 42(6)
Cl3B C19A Cl4B 111(2)
Cl3A C19A Cl4B 109.9(12)
Cl4A C19A Cl4B 21.9(6)
C19B C19A H19A 146.9
Cl3B C19A H19A 104.6
Cl3A C19A H19A 109.0
Cl4A C19A H19A 109.0
Cl4B C19A H19A 127.9
C19B C19A H19B 52.8
Cl3B C19A H19B 115.1
Cl3A C19A H19B 109.0
Cl4A C19A H19B 109.0
Cl4B C19A H19B 90.7
H19A C19A H19B 107.8
C19A Cl3A C19B 19.3(18)
Cl4B Cl4A C19B 80(3)
Cl4B Cl4A C19A 102.6(19)
C19B Cl4A C19A 23(2)
C19A C19B Cl4A 94(7)
C19A C19B Cl4B 122(8)
Cl4A C19B Cl4B 28.6(11)
C19A C19B Cl3B 51(4)
Cl4A C19B Cl3B 104(3)
Cl4B C19B Cl3B 117(3)
C19A C19B Cl3A 58(4)
Cl4A C19B Cl3A 108(3)
Cl4B C19B Cl3A 118(3)
Cl3B C19B Cl3A 7.5(19)
C19A C19B H19C 129.8
Cl4A C19B H19C 136.0
Cl4B C19B H19C 107.9
Cl3B C19B H19C 107.9
Cl3A C19B H19C 101.0
C19A C19B H19D 58.2
Cl4A C19B H19D 90.3
Cl4B C19B H19D 107.9
Cl3B C19B H19D 107.9
Cl3A C19B H19D 113.6
H19C C19B H19D 107.2
C19A Cl3B C19B 21(2)
Cl4A Cl4B C19B 71(3)
Cl4A Cl4B C19A 55.5(16)
C19B Cl4B C19A 16(2)
C20B C20A Cl6B 141(5)
C20B C20A Cl5A 21(5)
Cl6B C20A Cl5A 125(4)
C20B C20A Cl6A 134(8)
Cl6B C20A Cl6A 22.4(19)
Cl5A C20A Cl6A 127(3)
C20B C20A Cl5B 27(5)
Cl6B C20A Cl5B 119(4)
Cl5A C20A Cl5B 6.3(12)
Cl6A C20A Cl5B 123(3)
C20B C20A H20A 85.1
Cl6B C20A H20A 122.6
Cl5A C20A H20A 105.6
Cl6A C20A H20A 105.6
Cl5B C20A H20A 111.9
C20B C20A H20B 114.4
Cl6B C20A H20B 86.1
Cl5A C20A H20B 105.6
Cl6A C20A H20B 105.6
Cl5B C20A H20B 103.6
H20A C20A H20B 106.1
Cl5B Cl5A C20B 170(4)
Cl5B Cl5A C20A 157(4)
C20B Cl5A C20A 14(4)
Cl5B Cl5A Cl6B 137(3)
C20B Cl5A Cl6B 33(2)
C20A Cl5A Cl6B 20.9(18)
Cl5B Cl5A Cl6A 136(3)
C20B Cl5A Cl6A 35(2)
C20A Cl5A Cl6A 26.7(14)
Cl6B Cl5A Cl6A 12.4(6)
Cl6B Cl6A C20A 30(3)
Cl6B Cl6A C20B 38(2)
C20A Cl6A C20B 13(3)
Cl6B Cl6A Cl5A 40.9(17)
C20A Cl6A Cl5A 26.6(14)
C20B Cl6A Cl5A 15.7(10)
C20A C20B Cl5A 146(9)
C20A C20B Cl6B 24(3)
Cl5A C20B Cl6B 127(4)
C20A C20B Cl5B 142(8)
Cl5A C20B Cl5B 3.7(16)
Cl6B C20B Cl5B 123(3)
C20A C20B Cl6A 33(6)
Cl5A C20B Cl6A 129(3)
Cl6B C20B Cl6A 17.4(11)
Cl5B C20B Cl6A 126(2)
C20A C20B H20D 84.8
Cl5A C20B H20D 104.3
Cl6B C20B H20D 106.5
Cl5B C20B H20D 106.5
Cl6A C20B H20D 117.7
C20A C20B H20C 104.1
Cl5A C20B H20C 104.5
Cl6B C20B H20C 106.5
Cl5B C20B H20C 106.5
Cl6A C20B H20C 90.0
H20D C20B H20C 106.5
Cl5A Cl5B C20B 6(3)
Cl5A Cl5B C20A 17(3)
C20B Cl5B C20A 11(3)
Cl5A Cl5B Cl6B 34(2)
C20B Cl5B Cl6B 28.2(14)
C20A Cl5B Cl6B 18.4(14)
Cl6A Cl6B C20A 127(5)
Cl6A Cl6B C20B 124(4)
C20A Cl6B C20B 15(2)
Cl6A Cl6B Cl5A 127(2)
C20A Cl6B Cl5A 34(2)
C20B Cl6B Cl5A 20.1(15)
Cl6A Cl6B Cl5B 126(2)
C20A Cl6B Cl5B 42(3)
C20B Cl6B Cl5B 28.6(14)
Cl5A Cl6B Cl5B 8.5(6)
Cl5C C20C Cl6C 124(3)
Cl5C C20C H20E 106.3
Cl6C C20C H20E 106.3
Cl5C C20C H20F 106.4
Cl6C C20C H20F 106.3
H20E C20C H20F 106.4
C20C Cl5C Cl6C 28.1(15)
C20C Cl6C Cl5C 28.0(15)
C1 N1 C3 110.0(5)
C1 N1 C2 125.1(5)
C3 N1 C2 124.9(5)
C1 N2 C4 110.5(5)
C1 N2 C5 125.1(5)
C4 N2 C5 124.4(5)
C10 N3 C12 110.4(5)
C10 N3 C11 126.4(5)
C12 N3 C11 123.2(5)
C10 N4 C13 110.7(5)
C10 N4 C14 125.5(5)
C13 N4 C14 123.6(5)
N1 C1 N2 105.3(5)
N1 C1 B1 129.9(5)
N2 C1 B1 124.0(5)
N1 C2 H2A 109.5
N1 C2 H2B 109.5
H2A C2 H2B 109.5
N1 C2 H2C 109.5
H2A C2 H2C 109.5
H2B C2 H2C 109.5
C4 C3 N1 106.3(6)
C4 C3 H3 126.8
N1 C3 H3 126.8
C3 C4 N2 107.9(6)
C3 C4 H4 126.1
N2 C4 H4 126.1
N2 C5 H5A 109.5
N2 C5 H5B 109.5
H5A C5 H5B 109.5
N2 C5 H5C 109.5
H5A C5 H5C 109.5
H5B C5 H5C 109.5
C6 B1 C1 110.5(5)
C6 B1 B2 128.8(5)
C1 B1 B2 119.9(5)
C6 B1 Zn1 102.1(3)
C1 B1 Zn1 110.9(4)
B2 B1 Zn1 69.0(3)
C7A C6 C7B 99.9(18)
C7A C6 B1 131.4(10)
C7B C6 B1 128.5(16)
C7A C6 S1A 108.4(10)
C7B C6 S1A 8.6(16)
B1 C6 S1A 120.1(4)
C7A C6 S1B 8.8(11)
C7B C6 S1B 104.5(16)
B1 C6 S1B 127.0(5)
S1A C6 S1B 112.7(5)
C6 C7A C9B 123(2)
C6 C7A C8A 111.1(13)
C9B C7A C8A 11.6(17)
C6 C7A H7A 124.4
C9B C7A H7A 112.8
C8A C7A H7A 124.4
C8B C8A C9A 7(3)
C8B C8A C7A 112(3)
C9A C8A C7A 106.0(15)
C8B C8A S1B 127(3)
C9A C8A S1B 120.3(16)
C7A C8A S1B 16.2(6)
C8B C8A H8A 121.0
C9A C8A H8A 127.0
C7A C8A H8A 127.0
S1B C8A H8A 112.2
C8A C9A C7B 103(2)
C8A C9A S1A 116.9(15)
C7B C9A S1A 13.9(12)
C8A C9A C9B 6.5(16)
C7B C9A C9B 96.6(19)
S1A C9A C9B 110.4(14)
C8A C9A H9A 121.6
C7B C9A H9A 135.3
S1A C9A H9A 121.6
C9B C9A H9A 128.0
C9A S1A C6 97.5(6)
C9A S1A C8B 9.3(15)
C6 S1A C8B 88.3(11)
C6 C7B C9A 120(2)
C6 C7B C8B 107(2)
C9A C7B C8B 12.3(15)
C6 C7B H7B 126.3
C9A C7B H7B 114.2
C8B C7B H7B 126.3
C8A C8B C9B 7(2)
C8A C8B C7B 109(3)
C9B C8B C7B 103(3)
C8A C8B S1A 120(3)
C9B C8B S1A 113(3)
C7B C8B S1A 10.9(11)
C8A C8B H8B 122.1
C9B C8B H8B 128.7
C7B C8B H8B 128.7
S1A C8B H8B 117.9
C8B C9B S1B 124(3)
C8B C9B C7A 107(3)
S1B C9B C7A 19.7(8)
C8B C9B C9A 7(2)
S1B C9B C9A 118(2)
C7A C9B C9A 101(2)
C8B C9B H9B 117.8
S1B C9B H9B 117.8
C7A C9B H9B 134.2
C9A C9B H9B 124.2
C9B S1B C8A 8.7(18)
C9B S1B C6 100.3(13)
C8A S1B C6 92.0(9)
C15 B2 C10 112.1(5)
C15 B2 B1 126.3(5)
C10 B2 B1 120.8(4)
C15 B2 Zn1 105.9(4)
C10 B2 Zn1 104.7(3)
B1 B2 Zn1 69.9(3)
C16A C15 C16B 103.6(19)
C16A C15 B2 128.6(12)
C16B C15 B2 127.9(16)
C16A C15 S2B 6.6(14)
C16B C15 S2B 110.0(15)
B2 C15 S2B 122.1(5)
C16A C15 S2A 107.0(12)
C16B C15 S2A 7.0(18)
B2 C15 S2A 124.1(5)
S2B C15 S2A 113.3(5)
C15 C16A C17B 118(2)
C15 C16A C18A 112.9(18)
C17B C16A C18A 13.5(15)
C15 C16A H16A 123.5
C17B C16A H16A 116.8
C18A C16A H16A 123.5
C18A C17A C16B 107(2)
C18A C17A S2A 120.0(17)
C16B C17A S2A 15.0(12)
C18A C17A C17B 11.8(18)
C16B C17A C17B 103(2)
S2A C17A C17B 114.6(19)
C18A C17A H17A 120.0
C16B C17A H17A 132.6
S2A C17A H17A 120.0
C17B C17A H17A 124.2
C18B C18A C17A 20.4(12)
C18B C18A C16A 108(2)
C17A C18A C16A 104(2)
C18B C18A S2B 120(2)
C17A C18A S2B 118(2)
C16A C18A S2B 14.0(9)
C18B C18A H18A 121.2
C17A C18A H18A 127.8
C16A C18A H18A 127.8
S2B C18A H18A 113.9
C17A S2A C18B 15.2(11)
C17A S2A C15 94.6(8)
C18B S2A C15 91.9(10)
C15 C16B C17A 112(2)
C15 C16B C18B 106(2)
C17A C16B C18B 15.1(12)
C15 C16B H16B 127.0
C17A C16B H16B 119.1
C18B C16B H16B 127.0
C18B C17B C16A 108(3)
C18B C17B S2B 123(3)
C16A C17B S2B 15.6(10)
C18B C17B C17A 16.8(12)
C16A C17B C17A 100(2)
S2B C17B C17A 115(2)
C18B C17B H17B 118.5
C16A C17B H17B 133.8
S2B C17B H17B 118.5
C17A C17B H17B 124.0
C18A C18B C17B 15.4(18)
C18A C18B C16B 101(2)
C17B C18B C16B 102(2)
C18A C18B S2A 114(2)
C17B C18B S2A 115(2)
C16B C18B S2A 13.2(10)
C18A C18B H18B 128.2
C17B C18B H18B 128.8
C16B C18B H18B 128.8
S2A C18B H18B 116.2
C17B S2B C18A 12.3(15)
C17B S2B C15 96.8(14)
C18A S2B C15 92.4(11)
N4 C10 N3 104.6(4)
N4 C10 B2 125.7(4)
N3 C10 B2 129.7(4)
N3 C11 H11A 109.5
N3 C11 H11B 109.5
H11A C11 H11B 109.5
N3 C11 H11C 109.5
H11A C11 H11C 109.5
H11B C11 H11C 109.5
C13 C12 N3 107.6(5)
C13 C12 H12 126.2
N3 C12 H12 126.2
C12 C13 N4 106.6(5)
C12 C13 H13 126.7
N4 C13 H13 126.7
N4 C14 H14A 109.5
N4 C14 H14B 109.5
H14A C14 H14B 109.5
N4 C14 H14C 109.5
H14A C14 H14C 109.5
H14B C14 H14C 109.5

loop_
_geom_bond_atom_site_label_1
_geom_bond_atom_site_label_2
_geom_bond_distance
Zn1 Cl2 2.2287(15)
Zn1 Cl1 2.2474(15)
Zn1 B2 2.293(6)
Zn1 B1 2.307(6)
C19A C19B 0.68(6)
C19A Cl3B 1.47(3)
C19A Cl3A 1.747(18)
C19A Cl4A 1.767(19)
C19A Cl4B 2.09(3)
C19A H19A 0.9900
C19A H19B 0.9900
Cl3A C19B 2.02(5)
Cl4A Cl4B 0.801(16)
Cl4A C19B 1.58(6)
C19B Cl4B 1.65(6)
C19B Cl3B 1.80(6)
C19B H19C 0.9900
C19B H19D 0.9900
C20A C20B 0.57(4)
C20A Cl6B 0.88(3)
C20A Cl5A 1.381(19)
C20A Cl6A 1.384(19)
C20A Cl5B 1.88(3)
C20A H20A 0.9900
C20A H20B 0.9900
Cl5A Cl5B 0.531(13)
Cl5A C20B 0.87(2)
Cl5A Cl6B 2.019(19)
Cl5A Cl6A 2.472(15)
Cl6A Cl6B 0.661(16)
Cl6A C20B 1.83(2)
C20B Cl6B 1.38(2)
C20B Cl5B 1.39(2)
C20B H20D 0.9900
C20B H20C 0.9900
Cl5B Cl6B 2.435(15)
C20C Cl5C 1.39(2)
C20C Cl6C 1.39(2)
C20C H20E 0.9900
C20C H20F 0.9900
Cl5C Cl6C 2.451(16)
N1 C1 1.352(7)
N1 C3 1.405(8)
N1 C2 1.454(8)
N2 C1 1.363(7)
N2 C4 1.371(8)
N2 C5 1.461(8)
N3 C10 1.359(7)
N3 C12 1.366(7)
N3 C11 1.467(7)
N4 C10 1.350(7)
N4 C13 1.377(8)
N4 C14 1.456(7)
C1 B1 1.601(8)
C2 H2A 0.9800
C2 H2B 0.9800
C2 H2C 0.9800
C3 C4 1.342(11)
C3 H3 0.9500
C4 H4 0.9500
C5 H5A 0.9800
C5 H5B 0.9800
C5 H5C 0.9800
B1 C6 1.584(8)
B1 B2 1.615(8)
C6 C7A 1.344(19)
C6 C7B 1.41(3)
C6 S1A 1.716(7)
C6 S1B 1.745(9)
C7A C9B 1.37(3)
C7A C8A 1.62(3)
C7A H7A 0.9500
C8A C8B 0.95(3)
C8A C9A 1.331(19)
C8A S1B 1.659(17)
C8A H8A 0.9500
C9A C7B 1.45(5)
C9A S1A 1.569(18)
C9A C9B 1.68(3)
C9A H9A 0.9500
S1A C8B 1.86(3)
C7B C8B 1.67(4)
C7B H7B 0.9500
C8B C9B 1.32(3)
C8B H8B 0.9500
C9B S1B 1.34(3)
C9B H9B 0.9500
B2 C15 1.565(7)
B2 C10 1.610(8)
C15 C16A 1.38(2)
C15 C16B 1.39(3)
C15 S2B 1.741(8)
C15 S2A 1.741(7)
C16A C17B 1.43(5)
C16A C18A 1.53(4)
C16A H16A 0.9500
C17A C18A 1.37(3)
C17A C16B 1.51(4)
C17A S2A 1.53(2)
C17A C17B 1.57(4)
C17A H17A 0.9500
C18A C18B 1.24(4)
C18A S2B 1.63(3)
C18A H18A 0.9500
S2A C18B 1.74(2)
C16B C18B 1.73(4)
C16B H16B 0.9500
C17B C18B 1.35(4)
C17B S2B 1.48(3)
C17B H17B 0.9500
C18B H18B 0.9500
C11 H11A 0.9800
C11 H11B 0.9800
C11 H11C 0.9800
C12 C13 1.336(8)
C12 H12 0.9500
C13 H13 0.9500
C14 H14A 0.9800
C14 H14B 0.9800
C14 H14C 0.9800

loop_
_geom_torsion_atom_site_label_1
_geom_torsion_atom_site_label_2
_geom_torsion_atom_site_label_3
_geom_torsion_atom_site_label_4
_geom_torsion
Cl3B C19A Cl3A C19B -141(22)
Cl4A C19A Cl3A C19B -66(6)
Cl4B C19A Cl3A C19B -43(6)
C19B C19A Cl4A Cl4B -8(5)
Cl3B C19A Cl4A Cl4B 93(3)
Cl3A C19A Cl4A Cl4B 86.2(19)
Cl3B C19A Cl4A C19B 100(5)
Cl3A C19A Cl4A C19B 94(5)
Cl4B C19A Cl4A C19B 8(5)
Cl3B C19A C19B Cl4A -105(4)
Cl3A C19A C19B Cl4A -109(3)
Cl4B C19A C19B Cl4A -4(3)
Cl3B C19A C19B Cl4B -101(6)
Cl3A C19A C19B Cl4B -105(5)
Cl4A C19A C19B Cl4B 4(3)
Cl3A C19A C19B Cl3B -4(2)
Cl4A C19A C19B Cl3B 105(4)
Cl4B C19A C19B Cl3B 101(6)
Cl3B C19A C19B Cl3A 4(2)
Cl4A C19A C19B Cl3A 109(3)
Cl4B C19A C19B Cl3A 105(5)
Cl4B Cl4A C19B C19A 172(5)
C19A Cl4A C19B Cl4B -172(5)
Cl4B Cl4A C19B Cl3B 122(3)
C19A Cl4A C19B Cl3B -50(4)
Cl4B Cl4A C19B Cl3A 115(3)
C19A Cl4A C19B Cl3A -57(4)
Cl3A C19A Cl3B C19B 40(23)
Cl4A C19A Cl3B C19B -68(6)
Cl4B C19A Cl3B C19B -44(6)
Cl4A C19B Cl3B C19A 83(7)
Cl4B C19B Cl3B C19A 111(9)
Cl3A C19B Cl3B C19A -152(16)
C19A Cl4A Cl4B C19B 3.0(19)
C19B Cl4A Cl4B C19A -3.0(19)
C19A C19B Cl4B Cl4A -9(6)
Cl3B C19B Cl4B Cl4A -68(4)
Cl3A C19B Cl4B Cl4A -76(3)
Cl4A C19B Cl4B C19A 9(6)
Cl3B C19B Cl4B C19A -59(5)
Cl3A C19B Cl4B C19A -68(6)
C20B C20A Cl5A Cl5B -170(21)
Cl6B C20A Cl5A Cl5B -24(15)
Cl6A C20A Cl5A Cl5B -52(14)
Cl6B C20A Cl5A C20B 145(24)
Cl6A C20A Cl5A C20B 118(23)
Cl5B C20A Cl5A C20B 170(21)
C20B C20A Cl5A Cl6B -145(24)
Cl6A C20A Cl5A Cl6B -28(2)
Cl5B C20A Cl5A Cl6B 24(15)
C20B C20A Cl5A Cl6A -118(23)
Cl6B C20A Cl5A Cl6A 28(2)
Cl5B C20A Cl5A Cl6A 52(14)
C20B C20A Cl6A Cl6B 120(14)
Cl5A C20A Cl6A Cl6B 94(7)
Cl5B C20A Cl6A Cl6B 88(5)
Cl6B C20A Cl6A C20B -120(14)
Cl5A C20A Cl6A C20B -26(9)
Cl5B C20A Cl6A C20B -31(10)
C20B C20A Cl6A Cl5A 26(9)
Cl6B C20A Cl6A Cl5A -94(7)
Cl5B C20A Cl6A Cl5A -6(2)
Cl6B C20A C20B Cl5A -47(34)
Cl6A C20A C20B Cl5A -79(26)
Cl5B C20A C20B Cl5A -2(5)
Cl5A C20A C20B Cl6B 47(34)
Cl6A C20A C20B Cl6B -32(8)
Cl5B C20A C20B Cl6B 45(30)
Cl6B C20A C20B Cl5B -45(30)
Cl5A C20A C20B Cl5B 2(5)
Cl6A C20A C20B Cl5B -76(23)
Cl6B C20A C20B Cl6A 32(8)
Cl5A C20A C20B Cl6A 79(26)
Cl5B C20A C20B Cl6A 76(23)
Cl6B Cl5A C20B C20A 22(13)
Cl6A Cl5A C20B C20A 44(14)
C20A Cl5A C20B Cl6B -22(13)
Cl6A Cl5A C20B Cl6B 22.0(17)
C20A Cl5A C20B Cl5B -24(54)
Cl6B Cl5A C20B Cl5B -2(44)
Cl6A Cl5A C20B Cl5B 20(44)
C20A Cl5A C20B Cl6A -44(14)
Cl6B Cl5A C20B Cl6A -22.0(17)
Cl6B Cl6A C20B C20A -45(14)
Cl5A Cl6A C20B C20A -135(19)
Cl6B Cl6A C20B Cl5A 89(8)
C20A Cl6A C20B Cl5A 135(19)
C20A Cl6A C20B Cl6B 45(14)
Cl5A Cl6A C20B Cl6B -89(8)
Cl6B Cl6A C20B Cl5B 88(5)
C20A Cl6A C20B Cl5B 133(17)
Cl5A Cl6A C20B Cl5B -2(4)
C20A Cl5A Cl5B C20B 14(35)
Cl6B Cl5A Cl5B C20B 2(36)
Cl6A Cl5A Cl5B C20B -16(36)
Cl6B Cl5A Cl5B C20A -12(7)
Cl6A Cl5A Cl5B C20A -30(7)
C20A Cl5A Cl5B Cl6B 12(7)
Cl6A Cl5A Cl5B Cl6B -17.9(11)
C20A C20B Cl5B Cl5A -158(51)
Cl6B C20B Cl5B Cl5A -178(100)
Cl6A C20B Cl5B Cl5A 161(42)
Cl5A C20B Cl5B C20A 158(51)
Cl6B C20B Cl5B C20A -20(12)
Cl6A C20B Cl5B C20A -41(12)
C20A C20B Cl5B Cl6B 20(12)
Cl5A C20B Cl5B Cl6B 178(100)
Cl6A C20B Cl5B Cl6B -21.0(14)
C20B C20A Cl5B Cl5A 8(17)
Cl6B C20A Cl5B Cl5A 157(14)
Cl6A C20A Cl5B Cl5A 131(13)
Cl6B C20A Cl5B C20B 149(20)
Cl5A C20A Cl5B C20B -8(17)
Cl6A C20A Cl5B C20B 123(19)
C20B C20A Cl5B Cl6B -149(20)
Cl5A C20A Cl5B Cl6B -157(14)
Cl6A C20A Cl5B Cl6B -26(2)
C20B Cl6A Cl6B C20A 19(2)
Cl5A Cl6A Cl6B C20A 43(3)
C20A Cl6A Cl6B C20B -19(2)
Cl5A Cl6A Cl6B C20B 24.5(19)
C20A Cl6A Cl6B Cl5A -43(3)
C20B Cl6A Cl6B Cl5A -24.5(19)
C20A Cl6A Cl6B Cl5B -54(3)
C20B Cl6A Cl6B Cl5B -35.0(18)
Cl5A Cl6A Cl6B Cl5B -10.6(7)
C20B C20A Cl6B Cl6A -84(20)
Cl5A C20A Cl6B Cl6A -102(6)
Cl5B C20A Cl6B Cl6A -105(5)
Cl5A C20A Cl6B C20B -18(15)
Cl6A C20A Cl6B C20B 84(20)
Cl5B C20A Cl6B C20B -21(16)
C20B C20A Cl6B Cl5A 18(15)
Cl6A C20A Cl6B Cl5A 102(6)
Cl5B C20A Cl6B Cl5A -3(2)
C20B C20A Cl6B Cl5B 21(16)
Cl5A C20A Cl6B Cl5B 3(2)
Cl6A C20A Cl6B Cl5B 105(5)
C20A C20B Cl6B Cl6A 107(20)
Cl5A C20B Cl6B Cl6A -104(8)
Cl5B C20B Cl6B Cl6A -104(5)
Cl5A C20B Cl6B C20A 149(26)
Cl5B C20B Cl6B C20A 149(24)
Cl6A C20B Cl6B C20A -107(20)
C20A C20B Cl6B Cl5A -149(26)
Cl5B C20B Cl6B Cl5A 0(3)
Cl6A C20B Cl6B Cl5A 104(8)
C20A C20B Cl6B Cl5B -149(24)
Cl5A C20B Cl6B Cl5B 0(3)
Cl6A C20B Cl6B Cl5B 104(5)
C3 N1 C1 N2 0.7(8)
C2 N1 C1 N2 178.7(6)
C3 N1 C1 B1 170.8(7)
C2 N1 C1 B1 -11.2(11)
C4 N2 C1 N1 -0.2(8)
C5 N2 C1 N1 179.3(6)
C4 N2 C1 B1 -171.1(6)
C5 N2 C1 B1 8.5(10)
C1 N1 C3 C4 -0.9(9)
C2 N1 C3 C4 -178.9(7)
N1 C3 C4 N2 0.7(10)
C1 N2 C4 C3 -0.3(9)
C5 N2 C4 C3 -179.9(7)
N1 C1 B1 C6 -65.1(8)
N2 C1 B1 C6 103.4(6)
N1 C1 B1 B2 124.5(7)
N2 C1 B1 B2 -67.0(8)
N1 C1 B1 Zn1 47.4(8)
N2 C1 B1 Zn1 -144.1(5)
C1 B1 C6 C7A 170.9(12)
B2 B1 C6 C7A -19.7(15)
Zn1 B1 C6 C7A 52.9(13)
C1 B1 C6 C7B -2.5(19)
B2 B1 C6 C7B 166.9(18)
Zn1 B1 C6 C7B -120.4(18)
C1 B1 C6 S1A -4.9(7)
B2 B1 C6 S1A 164.4(5)
Zn1 B1 C6 S1A -122.9(4)
C1 B1 C6 S1B -179.2(6)
B2 B1 C6 S1B -9.9(9)
Zn1 B1 C6 S1B 62.8(6)
C7B C6 C7A C9B -7(3)
B1 C6 C7A C9B 178.7(18)
S1A C6 C7A C9B -5(3)
S1B C6 C7A C9B 116(9)
C7B C6 C7A C8A -6(2)
B1 C6 C7A C8A 179.4(9)
S1A C6 C7A C8A -4.4(15)
S1B C6 C7A C8A 116(9)
C6 C7A C8A C8B 8(3)
C9B C7A C8A C8B -175(11)
C6 C7A C8A C9A 4.6(18)
C9B C7A C8A C9A -178(10)
C6 C7A C8A S1B -149(5)
C9B C7A C8A S1B 28(9)
C8B C8A C9A C7B -151(22)
C7A C8A C9A C7B -1(2)
S1B C8A C9A C7B 8(2)
C8B C8A C9A S1A -153(22)
C7A C8A C9A S1A -2.5(17)
S1B C8A C9A S1A 5.9(19)
C8B C8A C9A C9B -148(28)
C7A C8A C9A C9B 3(14)
S1B C8A C9A C9B 11(13)
C8A C9A S1A C6 0.1(13)
C7B C9A S1A C6 -8(6)
C9B C9A S1A C6 -0.5(15)
C8A C9A S1A C8B 10(8)
C7B C9A S1A C8B 2(10)
C9B C9A S1A C8B 9(8)
C7A C6 S1A C9A 2.9(11)
C7B C6 S1A C9A 12(10)
B1 C6 S1A C9A 179.6(7)
S1B C6 S1A C9A -5.3(8)
C7A C6 S1A C8B 1.3(14)
C7B C6 S1A C8B 11(10)
B1 C6 S1A C8B 178.0(10)
S1B C6 S1A C8B -6.9(11)
C7A C6 C7B C9A 6(3)
B1 C6 C7B C9A -178.8(16)
S1A C6 C7B C9A -165(13)
S1B C6 C7B C9A -1(3)
C7A C6 C7B C8B 4(2)
B1 C6 C7B C8B 178.5(12)
S1A C6 C7B C8B -167(12)
S1B C6 C7B C8B -4(2)
C8A C9A C7B C6 -3(3)
S1A C9A C7B C6 170(9)
C9B C9A C7B C6 -4(3)
C8A C9A C7B C8B 9(7)
S1A C9A C7B C8B -178(8)
C9B C9A C7B C8B 8(7)
C9A C8A C8B C9B 40(34)
C7A C8A C8B C9B 10(18)
S1B C8A C8B C9B 17(18)
C9A C8A C8B C7B 25(20)
C7A C8A C8B C7B -5(3)
S1B C8A C8B C7B 3(4)
C9A C8A C8B S1A 23(19)
C7A C8A C8B S1A -7(4)
S1B C8A C8B S1A 1(4)
C6 C7B C8B C8A 1(3)
C9A C7B C8B C8A -167(10)
C6 C7B C8B C9B 0(3)
C9A C7B C8B C9B -169(9)
C6 C7B C8B S1A 171(8)
C9A C7B C8B S1A 2(9)
C9A S1A C8B C8A -166(12)
C6 S1A C8B C8A 4(3)
C9A S1A C8B C9B -168(11)
C6 S1A C8B C9B 2(2)
C9A S1A C8B C7B -178(11)
C6 S1A C8B C7B -7(7)
C8A C8B C9B S1B -159(21)
C7B C8B C9B S1B 7(3)
S1A C8B C9B S1B 5(3)
C8A C8B C9B C7A -169(21)
C7B C8B C9B C7A -3(3)
S1A C8B C9B C7A -5(3)
C8A C8B C9B C9A -148(27)
C7B C8B C9B C9A 18(14)
S1A C8B C9B C9A 16(14)
C6 C7A C9B C8B 7(3)
C8A C7A C9B C8B 4(7)
C6 C7A C9B S1B -148(5)
C8A C7A C9B S1B -151(9)
C6 C7A C9B C9A 4(3)
C8A C7A C9B C9A 1(7)
C8A C9A C9B C8B 23(21)
C7B C9A C9B C8B -160(16)
S1A C9A C9B C8B -162(16)
C8A C9A C9B S1B -167(16)
C7B C9A C9B S1B 10(3)
S1A C9A C9B S1B 8(3)
C8A C9A C9B C7A -177(16)
C7B C9A C9B C7A 0(3)
S1A C9A C9B C7A -2(2)
C8B C9B S1B C8A 9(10)
C7A C9B S1B C8A 39(12)
C9A C9B S1B C8A 8(10)
C8B C9B S1B C6 -9(3)
C7A C9B S1B C6 21(4)
C9A C9B S1B C6 -11(2)
C8B C8A S1B C9B -167(14)
C9A C8A S1B C9B -170(13)
C7A C8A S1B C9B -140(12)
C8B C8A S1B C6 -5(3)
C9A C8A S1B C6 -8.0(15)
C7A C8A S1B C6 22(4)
C7A C6 S1B C9B -52(8)
C7B C6 S1B C9B 7.5(18)
B1 C6 S1B C9B -175.2(13)
S1A C6 S1B C9B 10.2(14)
C7A C6 S1B C8A -55(8)
C7B C6 S1B C8A 4.7(17)
B1 C6 S1B C8A -177.9(8)
S1A C6 S1B C8A 7.4(9)
C6 B1 B2 C15 -175.8(5)
C1 B1 B2 C15 -7.3(8)
Zn1 B1 B2 C15 95.3(5)
C6 B1 B2 C10 -6.7(8)
C1 B1 B2 C10 161.8(5)
Zn1 B1 B2 C10 -95.6(4)
C6 B1 B2 Zn1 88.9(5)
C1 B1 B2 Zn1 -102.7(5)
C10 B2 C15 C16A -14.4(19)
B1 B2 C15 C16A 155.5(18)
Zn1 B2 C15 C16A -128.0(18)
C10 B2 C15 C16B 166(2)
B1 B2 C15 C16B -24(2)
Zn1 B2 C15 C16B 52(2)
C10 B2 C15 S2B -15.9(8)
B1 B2 C15 S2B 154.0(6)
Zn1 B2 C15 S2B -129.5(6)
C10 B2 C15 S2A 173.2(5)
B1 B2 C15 S2A -16.9(8)
Zn1 B2 C15 S2A 59.6(6)
C16B C15 C16A C17B 12(3)
B2 C15 C16A C17B -167.9(17)
S2B C15 C16A C17B -157(16)
S2A C15 C16A C17B 6(3)
C16B C15 C16A C18A -2(3)
B2 C15 C16A C18A 178.4(13)
S2B C15 C16A C18A -171(16)
S2A C15 C16A C18A -8(2)
C16B C17A C18A C18B -104(6)
S2A C17A C18A C18B -96(6)
C17B C17A C18A C18B -30(11)
C16B C17A C18A C16A -2(3)
S2A C17A C18A C16A 6(2)
C17B C17A C18A C16A 72(11)
C16B C17A C18A S2B -4(3)
S2A C17A C18A S2B 4(3)
C17B C17A C18A S2B 70(10)
C15 C16A C18A C18B 23(3)
C17B C16A C18A C18B -93(11)
C15 C16A C18A C17A 2(3)
C17B C16A C18A C17A -114(11)
C15 C16A C18A S2B 175(8)
C17B C16A C18A S2B 59(13)
C18A C17A S2A C18B 71(6)
C16B C17A S2A C18B 100(10)
C17B C17A S2A C18B 59(5)
C18A C17A S2A C15 -9.6(17)
C16B C17A S2A C15 20(6)
C17B C17A S2A C15 -21.5(18)
C16A C15 S2A C17A 9.9(16)
C16B C15 S2A C17A -52(14)
B2 C15 S2A C17A -176.3(8)
S2B C15 S2A C17A 12.1(9)
C16A C15 S2A C18B -5.1(16)
C16B C15 S2A C18B -67(14)
B2 C15 S2A C18B 168.7(9)
S2B C15 S2A C18B -2.9(9)
C16A C15 C16B C17A 1(3)
B2 C15 C16B C17A -179.6(13)
S2B C15 C16B C17A 2(3)
S2A C15 C16B C17A 121(15)
C16A C15 C16B C18B -14(3)
B2 C15 C16B C18B 165.9(12)
S2B C15 C16B C18B -13(3)
S2A C15 C16B C18B 106(15)
C18A C17A C16B C15 1(3)
S2A C17A C16B C15 -153(9)
C17B C17A C16B C15 -11(3)
C18A C17A C16B C18B 69(6)
S2A C17A C16B C18B -85(10)
C17B C17A C16B C18B 57(6)
C15 C16A C17B C18B -3(3)
C18A C16A C17B C18B 67(10)
C15 C16A C17B S2B 169(8)
C18A C16A C17B S2B -122(13)
C15 C16A C17B C17A -18(3)
C18A C16A C17B C17A 52(9)
C18A C17A C17B C18B 146(12)
C16B C17A C17B C18B -105(6)
S2A C17A C17B C18B -94(6)
C18A C17A C17B C16A -94(11)
C16B C17A C17B C16A 16(3)
S2A C17A C17B C16A 26(3)
C18A C17A C17B S2B -92(11)
C16B C17A C17B S2B 17(3)
S2A C17A C17B S2B 28(3)
C17A C18A C18B C17B 153(10)
C16A C18A C18B C17B 69(9)
S2B C18A C18B C17B 61(9)
C17A C18A C18B C16B 56(5)
C16A C18A C18B C16B -28(3)
S2B C18A C18B C16B -36(3)
C17A C18A C18B S2A 56(4)
C16A C18A C18B S2A -27(2)
S2B C18A C18B S2A -35(3)
C16A C17B C18B C18A -92(10)
S2B C17B C18B C18A -95(10)
C17A C17B C18B C18A -29(11)
C16A C17B C18B C16B -6(3)
S2B C17B C18B C16B -9(3)
C17A C17B C18B C16B 58(5)
C16A C17B C18B S2A -2(3)
S2B C17B C18B S2A -4(3)
C17A C17B C18B S2A 62(5)
C15 C16B C18B C18A 29(3)
C17A C16B C18B C18A -88(6)
C15 C16B C18B C17B 13(3)
C17A C16B C18B C17B -104(6)
C15 C16B C18B S2A -149(9)
C17A C16B C18B S2A 94(10)
C17A S2A C18B C18A -80(6)
C15 S2A C18B C18A 21.0(19)
C17A S2A C18B C17B -97(6)
C15 S2A C18B C17B 4.1(18)
C17A S2A C18B C16B -77(10)
C15 S2A C18B C16B 23(6)
C18B C17B S2B C18A 71(10)
C16A C17B S2B C18A 61(13)
C17A C17B S2B C18A 54(10)
C18B C17B S2B C15 2(2)
C16A C17B S2B C15 -8(6)
C17A C17B S2B C15 -15(2)
C18B C18A S2B C17B -84(11)
C17A C18A S2B C17B -107(12)
C16A C18A S2B C17B -115(14)
C18B C18A S2B C15 28(2)
C17A C18A S2B C15 4.5(18)
C16A C18A S2B C15 -3(6)
C16A C15 S2B C17B 20(14)
C16B C15 S2B C17B 8(2)
B2 C15 S2B C17B -170.6(11)
S2A C15 S2B C17B 1.3(12)
C16A C15 S2B C18A 8(14)
C16B C15 S2B C18A -4(2)
B2 C15 S2B C18A 178.0(9)
S2A C15 S2B C18A -10.2(11)
C13 N4 C10 N3 -0.4(6)
C14 N4 C10 N3 174.6(5)
C13 N4 C10 B2 -179.8(5)
C14 N4 C10 B2 -4.9(8)
C12 N3 C10 N4 -0.1(6)
C11 N3 C10 N4 -179.5(5)
C12 N3 C10 B2 179.3(5)
C11 N3 C10 B2 -0.1(8)
C15 B2 C10 N4 115.8(5)
B1 B2 C10 N4 -54.8(7)
Zn1 B2 C10 N4 -129.9(4)
C15 B2 C10 N3 -63.5(7)
B1 B2 C10 N3 125.9(6)
Zn1 B2 C10 N3 50.8(6)
C10 N3 C12 C13 0.5(6)
C11 N3 C12 C13 180.0(5)
N3 C12 C13 N4 -0.7(6)
C10 N4 C13 C12 0.7(6)
C14 N4 C13 C12 -174.4(5)
